data_7205508
loop_
_publ_author_name
'Fenton, Hazel'
'Tidmarsh, Ian S.'
'Ward, Michael D.'

_publ_section_title
;
 Luminescent silver(i) coordination networks based on
 bis-(3,5-dimethylpyrazolyl)naphthalene ligands
;
_journal_issue 5
_journal_name_full CrystEngComm
_journal_page_first 1432
_journal_paper_doi 10.1039/c0ce00690d
_journal_volume 13
_journal_year 2011
_chemical_formula_sum 'C22 H24 N4'
_chemical_formula_weight 344.45
_chemical_name_systematic
;
?
;
_space_group_IT_number 14
_symmetry_cell_setting monoclinic
_symmetry_space_group_name_Hall '-P 2ybc'
_symmetry_space_group_name_H-M 'P 1 21/c 1'
_atom_sites_solution_hydrogens geom
_atom_sites_solution_primary direct
_atom_sites_solution_secondary difmap
_audit_creation_method SHELXL-97
_cell_angle_alpha 90.00
_cell_angle_beta 100.280(9)
_cell_angle_gamma 90.00
_cell_formula_units_Z 2
_cell_length_a 14.3365(18)
_cell_length_b 5.0427(7)
_cell_length_c 12.6153(15)
_cell_measurement_reflns_used 2245
_cell_measurement_temperature 100(2)
_cell_measurement_theta_max 26.97
_cell_measurement_theta_min 2.89
_cell_volume 897.4(2)
_computing_cell_refinement 'Bruker SMART'
_computing_data_collection 'Bruker SMART'
_computing_data_reduction 'Bruker SAINT'
_computing_molecular_graphics 'Bruker SHELXTL'
_computing_publication_material 'Bruker SHELXTL'
_computing_structure_refinement 'Bruker SHELXTL'
_computing_structure_solution 'Bruker SHELXTL'
_diffrn_ambient_temperature 100(2)
_diffrn_measured_fraction_theta_full 0.994
_diffrn_measured_fraction_theta_max 0.994
_diffrn_measurement_device_type 'CCD area detector'
_diffrn_measurement_method 'phi and omega scans'
_diffrn_radiation_monochromator graphite
_diffrn_radiation_source 'fine-focus sealed tube'
_diffrn_radiation_type MoK\a
_diffrn_radiation_wavelength 0.71073
_diffrn_reflns_av_R_equivalents 0.0571
_diffrn_reflns_av_sigmaI/netI 0.0541
_diffrn_reflns_limit_h_max 16
_diffrn_reflns_limit_h_min -16
_diffrn_reflns_limit_k_max 5
_diffrn_reflns_limit_k_min -5
_diffrn_reflns_limit_l_max 14
_diffrn_reflns_limit_l_min -13
_diffrn_reflns_number 6878
_diffrn_reflns_theta_full 24.71
_diffrn_reflns_theta_max 24.71
_diffrn_reflns_theta_min 2.89
_exptl_absorpt_coefficient_mu 0.077
_exptl_absorpt_correction_T_max 0.9962
_exptl_absorpt_correction_T_min 0.9810
_exptl_absorpt_correction_type multi-scan
_exptl_absorpt_process_details SADABS
_exptl_crystal_colour colourless
_exptl_crystal_density_diffrn 1.275
_exptl_crystal_density_method 'not measured'
_exptl_crystal_description plate
_exptl_crystal_F_000 368
_exptl_crystal_size_max 0.25
_exptl_crystal_size_mid 0.15
_exptl_crystal_size_min 0.05
_refine_diff_density_max 0.291
_refine_diff_density_min -0.259
_refine_diff_density_rms 0.061
_refine_ls_extinction_method none
_refine_ls_goodness_of_fit_ref 1.147
_refine_ls_hydrogen_treatment constr
_refine_ls_matrix_type full
_refine_ls_number_parameters 120
_refine_ls_number_reflns 1506
_refine_ls_number_restraints 0
_refine_ls_restrained_S_all 1.147
_refine_ls_R_factor_all 0.0939
_refine_ls_R_factor_gt 0.0616
_refine_ls_shift/su_max 0.000
_refine_ls_shift/su_mean 0.000
_refine_ls_structure_factor_coef Fsqd
_refine_ls_weighting_details 'calc w=1/[\s^2^(Fo^2^)+(0.0431P)^2^+1.6415P] where P=(Fo^2^+2Fc^2^)/3'
_refine_ls_weighting_scheme calc
_refine_ls_wR_factor_gt 0.1417
_refine_ls_wR_factor_ref 0.1566
_reflns_number_gt 1068
_reflns_number_total 1506
_reflns_threshold_expression >2sigma(I)
_cod_data_source_file C0CE00690D.TXT
_cod_data_source_block imw1185p21c
_cod_depositor_comments
;
The following automatic conversions were performed:
'_symmetry_cell_setting' value 'Monoclinic' changed to 'monoclinic'
according to '/home/saulius/struct/CIF-dictionaries/cif_core.dic'
dictionary named 'cif_core.dic' version 2.4.1 from 2010-06-29.

Automatic conversion script
Id: cif_fix_enum 1555 2011-01-17 13:19:09Z saulius 
;
_cod_original_sg_symbol_H-M P2(1)/c
_cod_database_code 7205508

loop_
_symmetry_equiv_pos_as_xyz
'x, y, z'
'-x, y+1/2, -z+1/2'
'-x, -y, -z'
'x, -y-1/2, z-1/2'

loop_
_atom_site_label
_atom_site_type_symbol
_atom_site_fract_x
_atom_site_fract_y
_atom_site_fract_z
_atom_site_U_iso_or_equiv
_atom_site_adp_type
_atom_site_occupancy
_atom_site_symmetry_multiplicity
_atom_site_calc_flag
_atom_site_refinement_flags
_atom_site_disorder_assembly
_atom_site_disorder_group
N11 N 0.23920(18) 0.3067(6) 0.23080(19) 0.0198(7) Uani 1 1 d . . .
N12 N 0.22779(18) 0.4920(6) 0.15042(19) 0.0209(7) Uani 1 1 d . . .
C13 C 0.1440(2) 0.6024(7) 0.1528(2) 0.0209(8) Uani 1 1 d . . .
C14 C 0.1018(2) 0.4935(7) 0.2348(2) 0.0218(8) Uani 1 1 d . . .
H14 H 0.0423 0.5395 0.2528 0.026 Uiso 1 1 calc R . .
C15 C 0.1649(2) 0.3051(7) 0.2838(2) 0.0191(8) Uani 1 1 d . . .
C16 C 0.1073(2) 0.8173(7) 0.0732(3) 0.0289(9) Uani 1 1 d . . .
H16A H 0.1584 0.8772 0.0368 0.043 Uiso 1 1 calc R . .
H16B H 0.0847 0.9669 0.1113 0.043 Uiso 1 1 calc R . .
H16C H 0.0550 0.7475 0.0199 0.043 Uiso 1 1 calc R . .
C17 C 0.1617(2) 0.1236(7) 0.3768(2) 0.0254(8) Uani 1 1 d . . .
H17A H 0.1617 -0.0609 0.3524 0.038 Uiso 1 1 calc R . .
H17B H 0.1039 0.1580 0.4060 0.038 Uiso 1 1 calc R . .
H17C H 0.2173 0.1548 0.4329 0.038 Uiso 1 1 calc R . .
C18 C 0.3255(2) 0.1528(7) 0.2529(2) 0.0235(8) Uani 1 1 d . . .
H18A H 0.3528 0.1420 0.1863 0.028 Uiso 1 1 calc R . .
H18B H 0.3095 -0.0298 0.2723 0.028 Uiso 1 1 calc R . .
C21 C 0.3824(2) 0.4622(7) 0.4094(2) 0.0206(8) Uani 1 1 d . . .
H21 H 0.3210 0.5391 0.3998 0.025 Uiso 1 1 calc R . .
C22 C 0.4002(2) 0.2626(7) 0.3425(2) 0.0191(8) Uani 1 1 d . . .
C23 C 0.4914(2) 0.1490(7) 0.3570(2) 0.0205(8) Uani 1 1 d . . .
H23 H 0.5034 0.0090 0.3109 0.025 Uiso 1 1 calc R . .
C24 C 0.5627(2) 0.2355(7) 0.4357(2) 0.0214(8) Uani 1 1 d . . .
H24 H 0.6239 0.1575 0.4431 0.026 Uiso 1 1 calc R . .
C25 C 0.4544(2) 0.5564(7) 0.4929(2) 0.0176(7) Uani 1 1 d . . .

loop_
_atom_site_aniso_label
_atom_site_aniso_U_11
_atom_site_aniso_U_22
_atom_site_aniso_U_33
_atom_site_aniso_U_23
_atom_site_aniso_U_13
_atom_site_aniso_U_12
N11 0.0243(15) 0.0208(16) 0.0144(13) -0.0007(13) 0.0031(11) 0.0009(13)
N12 0.0287(16) 0.0217(15) 0.0123(13) 0.0018(13) 0.0032(11) -0.0013(14)
C13 0.0279(18) 0.0196(18) 0.0144(16) -0.0036(15) 0.0017(13) -0.0023(16)
C14 0.0223(17) 0.0234(19) 0.0196(16) -0.0060(16) 0.0038(13) 0.0004(16)
C15 0.0279(18) 0.0161(17) 0.0131(15) -0.0040(15) 0.0032(13) -0.0048(15)
C16 0.037(2) 0.026(2) 0.0222(18) 0.0003(17) 0.0026(15) 0.0055(18)
C17 0.0353(19) 0.0240(19) 0.0165(16) 0.0006(16) 0.0035(14) -0.0043(16)
C18 0.0271(18) 0.025(2) 0.0180(17) -0.0006(16) 0.0037(13) 0.0034(16)
C21 0.0237(17) 0.0187(19) 0.0198(16) 0.0033(15) 0.0047(13) 0.0012(15)
C22 0.0279(18) 0.0172(19) 0.0128(16) 0.0037(15) 0.0048(13) -0.0017(15)
C23 0.0288(18) 0.0193(19) 0.0141(16) -0.0043(15) 0.0057(13) -0.0025(16)
C24 0.0241(17) 0.0205(19) 0.0206(17) 0.0034(16) 0.0068(14) 0.0048(15)
C25 0.0238(16) 0.0168(18) 0.0139(15) 0.0001(14) 0.0079(13) -0.0024(14)

loop_
_atom_type_symbol
_atom_type_description
_atom_type_scat_dispersion_real
_atom_type_scat_dispersion_imag
_atom_type_scat_source
C C 0.0033 0.0016 'International Tables Vol C Tables 4.2.6.8 and 6.1.1.4'
H H 0.0000 0.0000 'International Tables Vol C Tables 4.2.6.8 and 6.1.1.4'
N N 0.0061 0.0033 'International Tables Vol C Tables 4.2.6.8 and 6.1.1.4'

loop_
_geom_angle_atom_site_label_1
_geom_angle_atom_site_label_2
_geom_angle_atom_site_label_3
_geom_angle
_geom_angle_site_symmetry_1
_geom_angle_site_symmetry_3
_geom_angle_publ_flag
C15 N11 N12 111.7(3) . . ?
C15 N11 C18 128.5(3) . . ?
N12 N11 C18 119.7(2) . . ?
C13 N12 N11 105.0(2) . . ?
N12 C13 C14 111.4(3) . . ?
N12 C13 C16 119.7(3) . . ?
C14 C13 C16 129.0(3) . . ?
C15 C14 C13 105.4(3) . . ?
C15 C14 H14 127.3 . . ?
C13 C14 H14 127.3 . . ?
N11 C15 C14 106.6(3) . . ?
N11 C15 C17 121.9(3) . . ?
C14 C15 C17 131.6(3) . . ?
C13 C16 H16A 109.5 . . ?
C13 C16 H16B 109.5 . . ?
H16A C16 H16B 109.5 . . ?
C13 C16 H16C 109.5 . . ?
H16A C16 H16C 109.5 . . ?
H16B C16 H16C 109.5 . . ?
C15 C17 H17A 109.5 . . ?
C15 C17 H17B 109.5 . . ?
H17A C17 H17B 109.5 . . ?
C15 C17 H17C 109.5 . . ?
H17A C17 H17C 109.5 . . ?
H17B C17 H17C 109.5 . . ?
N11 C18 C22 114.5(3) . . ?
N11 C18 H18A 108.6 . . ?
C22 C18 H18A 108.6 . . ?
N11 C18 H18B 108.6 . . ?
C22 C18 H18B 108.6 . . ?
H18A C18 H18B 107.6 . . ?
C22 C21 C25 121.0(3) . . ?
C22 C21 H21 119.5 . . ?
C25 C21 H21 119.5 . . ?
C21 C22 C23 119.4(3) . . ?
C21 C22 C18 123.0(3) . . ?
C23 C22 C18 117.6(3) . . ?
C24 C23 C22 121.5(3) . . ?
C24 C23 H23 119.3 . . ?
C22 C23 H23 119.3 . . ?
C23 C24 C25 120.1(3) . 3_666 ?
C23 C24 H24 119.9 . . ?
C25 C24 H24 119.9 3_666 . ?
C25 C25 C21 119.6(4) 3_666 . ?
C25 C25 C24 118.4(4) 3_666 3_666 ?
C21 C25 C24 121.9(3) . 3_666 ?

loop_
_geom_bond_atom_site_label_1
_geom_bond_atom_site_label_2
_geom_bond_distance
_geom_bond_site_symmetry_2
_geom_bond_publ_flag
N11 C15 1.355(4) . ?
N11 N12 1.367(4) . ?
N11 C18 1.445(4) . ?
N12 C13 1.330(4) . ?
C13 C14 1.400(4) . ?
C13 C16 1.507(5) . ?
C14 C15 1.379(5) . ?
C14 H14 0.9500 . ?
C15 C17 1.495(4) . ?
C16 H16A 0.9800 . ?
C16 H16B 0.9800 . ?
C16 H16C 0.9800 . ?
C17 H17A 0.9800 . ?
C17 H17B 0.9800 . ?
C17 H17C 0.9800 . ?
C18 C22 1.516(4) . ?
C18 H18A 0.9900 . ?
C18 H18B 0.9900 . ?
C21 C22 1.366(5) . ?
C21 C25 1.419(4) . ?
C21 H21 0.9500 . ?
C22 C23 1.409(4) . ?
C23 C24 1.363(4) . ?
C23 H23 0.9500 . ?
C24 C25 1.432(5) 3_666 ?
C24 H24 0.9500 . ?
C25 C25 1.408(6) 3_666 ?
C25 C24 1.432(5) 3_666 ?

loop_
_geom_torsion_atom_site_label_1
_geom_torsion_atom_site_label_2
_geom_torsion_atom_site_label_3
_geom_torsion_atom_site_label_4
_geom_torsion
_geom_torsion_site_symmetry_1
_geom_torsion_site_symmetry_2
_geom_torsion_site_symmetry_3
_geom_torsion_site_symmetry_4
_geom_torsion_publ_flag
C15 N11 N12 C13 -1.2(3) . . . . ?
C18 N11 N12 C13 -178.2(3) . . . . ?
N11 N12 C13 C14 0.9(4) . . . . ?
N11 N12 C13 C16 -179.5(3) . . . . ?
N12 C13 C14 C15 -0.2(4) . . . . ?
C16 C13 C14 C15 -179.9(3) . . . . ?
N12 N11 C15 C14 1.1(4) . . . . ?
C18 N11 C15 C14 177.7(3) . . . . ?
N12 N11 C15 C17 -178.7(3) . . . . ?
C18 N11 C15 C17 -2.1(5) . . . . ?
C13 C14 C15 N11 -0.5(3) . . . . ?
C13 C14 C15 C17 179.2(3) . . . . ?
C15 N11 C18 C22 -81.1(4) . . . . ?
N12 N11 C18 C22 95.3(3) . . . . ?
C25 C21 C22 C23 0.0(5) . . . . ?
C25 C21 C22 C18 179.3(3) . . . . ?
N11 C18 C22 C21 10.8(4) . . . . ?
N11 C18 C22 C23 -169.9(3) . . . . ?
C21 C22 C23 C24 -0.6(5) . . . . ?
C18 C22 C23 C24 -179.9(3) . . . . ?
C22 C23 C24 C25 1.0(5) . . . 3_666 ?
C22 C21 C25 C25 0.3(5) . . . 3_666 ?
C22 C21 C25 C24 -179.7(3) . . . 3_666 ?
